data_4066264
loop_
_publ_author_name
'Kato, Nobu'
'Tamura, Yusuke'
'Kashiwabara, Taigo'
'Sanji, Takanobu'
'Tanaka, Masato'

_publ_section_title
;
 AlCl3-Catalyzed Hydrosilylation of Alkynes with Hydropolysilanes&#x2020;
;
_journal_issue 21
_journal_name_full Organometallics
_journal_page_first 5274
_journal_paper_doi 10.1021/om100376d
_journal_volume 29
_journal_year 2010
_chemical_formula_moiety 'C22 H46 Si4 '
_chemical_formula_sum 'C22 H46 Si4'
_chemical_formula_weight 422.95
_space_group_IT_number 2
_symmetry_cell_setting triclinic
_symmetry_Int_Tables_number 2
_symmetry_space_group_name_Hall '-P 1'
_symmetry_space_group_name_H-M 'P -1'
_cell_angle_alpha 63.935(11)
_cell_angle_beta 70.324(13)
_cell_angle_gamma 67.875(12)
_cell_formula_units_Z 2
_cell_length_a 9.708(2)
_cell_length_b 11.504(2)
_cell_length_c 14.970(3)
_cell_measurement_reflns_used 4151
_cell_measurement_temperature 113.1
_cell_measurement_theta_max 27.5
_cell_measurement_theta_min 3.0
_cell_volume 1361.5(5)
_computing_cell_refinement CrystalClear
_computing_data_collection CrystalClear
_computing_data_reduction CrystalStructure
_computing_publication_material 'CrystalStructure 3.7.0'
_computing_structure_refinement CRYSTALS
_computing_structure_solution SIR97
_diffrn_ambient_temperature 113
_diffrn_detector_area_resol_mean 7.31
_diffrn_measured_fraction_theta_full 0.920
_diffrn_measured_fraction_theta_max 0.920
_diffrn_measurement_device_type 'Rigaku Saturn'
_diffrn_measurement_method \w
_diffrn_radiation_type 'Mo K\a'
_diffrn_radiation_wavelength 0.71070
_diffrn_reflns_av_R_equivalents 0.017
_diffrn_reflns_limit_h_max 9
_diffrn_reflns_limit_h_min -12
_diffrn_reflns_limit_k_max 14
_diffrn_reflns_limit_k_min -14
_diffrn_reflns_limit_l_max 19
_diffrn_reflns_limit_l_min -19
_diffrn_reflns_number 9884
_diffrn_reflns_theta_full 27.48
_diffrn_reflns_theta_max 27.48
_exptl_absorpt_coefficient_mu 0.223
_exptl_absorpt_correction_T_max 0.956
_exptl_absorpt_correction_T_min 0.887
_exptl_absorpt_correction_type multi-scan
_exptl_absorpt_process_details 'Jacobson, R. (1998) Private communication'
_exptl_crystal_colour colorless
_exptl_crystal_density_diffrn 1.032
_exptl_crystal_density_method 'not measured'
_exptl_crystal_description prism
_exptl_crystal_F_000 468.00
_exptl_crystal_size_max 0.50
_exptl_crystal_size_mid 0.30
_exptl_crystal_size_min 0.20
_refine_diff_density_max 0.92
_refine_diff_density_min -0.56
_refine_ls_extinction_method none
_refine_ls_goodness_of_fit_ref 0.956
_refine_ls_hydrogen_treatment refall
_refine_ls_number_parameters 284
_refine_ls_number_reflns 4609
_refine_ls_R_factor_gt 0.0611
_refine_ls_shift/su_max 0.0000
_refine_ls_structure_factor_coef F
_refine_ls_weighting_details 'w = 1/[0.0131Fo^2^ + 1.0000\s(Fo^2^)]'
_refine_ls_weighting_scheme calc
_refine_ls_wR_factor_ref 0.1143
_reflns_number_gt 4609
_reflns_number_total 5746
_reflns_threshold_expression F^2^>2.0\s(F^2^)
_cod_data_source_file om100376d_si_001.cif
_cod_data_source_block '__ktn0802703'
_cod_original_cell_volume 1361.4(5)
_cod_original_formula_sum 'C22 H46 Si4 '
_cod_database_code 4066264

loop_
_symmetry_equiv_pos_site_id
_symmetry_equiv_pos_as_xyz
1 +X,+Y,+Z
2 -X,-Y,-Z

loop_
_atom_site_label
_atom_site_type_symbol
_atom_site_fract_x
_atom_site_fract_y
_atom_site_fract_z
_atom_site_U_iso_or_equiv
_atom_site_adp_type
_atom_site_occupancy
_atom_site_symmetry_multiplicity
_atom_site_calc_flag
_atom_site_refinement_flags
Si1 Si 0.41637(9) -0.12900(8) 0.92104(6) 0.0179(2) Uani 1.00 1 d .
Si2 Si 0.44278(9) -0.17129(6) 0.71844(6) 0.0144(2) Uani 1.00 1 d .
Si3 Si 0.72636(8) 0.05918(6) 0.69808(6) 0.0138(2) Uani 1.00 1 d .
Si4 Si 0.74682(9) 0.27842(8) 0.59828(6) 0.0170(2) Uani 1.00 1 d .
C1 C 0.2036(3) -0.0688(3) 0.9418(2) 0.0287(8) Uani 1.00 1 d .
C2 C 0.4759(4) -0.3109(3) 1.0009(2) 0.0307(8) Uani 1.00 1 d .
C3 C 0.2531(3) -0.0669(3) 0.6850(2) 0.0264(8) Uani 1.00 1 d .
C4 C 0.4279(3) -0.3460(3) 0.7984(2) 0.0256(8) Uani 1.00 1 d .
C5 C 0.5840(3) -0.1799(3) 0.5973(2) 0.0238(7) Uani 1.00 1 d .
C6 C 0.5123(2) -0.1007(2) 0.7831(2) 0.0128(6) Uani 1.00 1 d .
C7 C 0.5290(2) 0.0457(2) 0.7130(2) 0.0135(6) Uani 1.00 1 d .
C8 C 0.8630(3) -0.0531(2) 0.6267(2) 0.0204(7) Uani 1.00 1 d .
C9 C 0.7824(3) -0.0027(3) 0.8226(2) 0.0259(8) Uani 1.00 1 d .
C10 C 0.6454(4) 0.3997(3) 0.6667(2) 0.0318(9) Uani 1.00 1 d .
C11 C 0.6712(4) 0.3381(3) 0.4814(2) 0.0337(9) Uani 1.00 1 d .
C12 C 0.9526(3) 0.2729(3) 0.5601(2) 0.0281(8) Uani 1.00 1 d .
C13 C 0.4001(2) 0.1608(2) 0.7372(2) 0.0132(6) Uani 1.00 1 d .
C14 C 0.2884(3) 0.2346(2) 0.6801(2) 0.0164(6) Uani 1.00 1 d .
C15 C 0.1663(3) 0.3366(2) 0.7033(2) 0.0187(6) Uani 1.00 1 d .
C16 C 0.1485(3) 0.3685(2) 0.7868(2) 0.0155(6) Uani 1.00 1 d .
C17 C 0.2628(3) 0.2976(2) 0.8429(2) 0.0186(7) Uani 1.00 1 d .
C18 C 0.3866(3) 0.1971(2) 0.8190(2) 0.0191(7) Uani 1.00 1 d .
C19 C 0.0101(3) 0.4736(2) 0.8195(2) 0.0184(6) Uani 1.00 1 d .
C20 C 0.0619(4) 0.5834(3) 0.8202(3) 0.0345(9) Uani 1.00 1 d .
C21 C -0.1027(4) 0.5405(3) 0.7484(3) 0.0340(9) Uani 1.00 1 d .
C22 C -0.0722(4) 0.4040(4) 0.9264(3) 0.0432(10) Uani 1.00 1 d .
H1 H 0.4723 -0.0635 0.9560 0.012 Uiso 1.00 1 c R
H2 H 0.1702 -0.0815 0.8947 0.034 Uiso 1.00 1 c R
H3 H 0.1721 0.0240 0.9321 0.034 Uiso 1.00 1 c R
H4 H 0.1608 -0.1181 1.0091 0.034 Uiso 1.00 1 c R
H5 H 0.4835 -0.3187 1.0650 0.035 Uiso 1.00 1 c R
H6 H 0.5719 -0.3524 0.9678 0.035 Uiso 1.00 1 c R
H7 H 0.4029 -0.3540 1.0104 0.035 Uiso 1.00 1 c R
H8 H 0.2495 -0.0698 0.6234 0.035 Uiso 1.00 1 c R
H9 H 0.2385 0.0233 0.6768 0.035 Uiso 1.00 1 c R
H10 H 0.1752 -0.1014 0.7379 0.035 Uiso 1.00 1 c R
H11 H 0.3967 -0.3552 0.8679 0.033 Uiso 1.00 1 c R
H12 H 0.5237 -0.4084 0.7881 0.033 Uiso 1.00 1 c R
H13 H 0.3550 -0.3633 0.7799 0.033 Uiso 1.00 1 c R
H14 H 0.5866 -0.2553 0.5853 0.031 Uiso 1.00 1 c R
H15 H 0.6820 -0.1887 0.6036 0.032 Uiso 1.00 1 c R
H16 H 0.5546 -0.1000 0.5422 0.031 Uiso 1.00 1 c R
H17 H 0.6141 -0.1540 0.7856 0.016 Uiso 1.00 1 c R
H18 H 0.5245 0.0563 0.6473 0.017 Uiso 1.00 1 c R
H19 H 0.8134 -0.0582 0.5842 0.024 Uiso 1.00 1 c R
H20 H 0.8976 -0.1404 0.6739 0.024 Uiso 1.00 1 c R
H21 H 0.9473 -0.0176 0.5863 0.024 Uiso 1.00 1 c R
H22 H 0.8882 -0.0461 0.8154 0.032 Uiso 1.00 1 c R
H23 H 0.7275 -0.0646 0.8728 0.032 Uiso 1.00 1 c R
H24 H 0.7606 0.0712 0.8427 0.032 Uiso 1.00 1 c R
H25 H 0.5439 0.4392 0.6568 0.040 Uiso 1.00 1 c R
H26 H 0.6959 0.4680 0.6409 0.040 Uiso 1.00 1 c R
H27 H 0.6448 0.3532 0.7372 0.040 Uiso 1.00 1 c R
H28 H 0.7513 0.3156 0.4291 0.043 Uiso 1.00 1 c R
H29 H 0.6299 0.4329 0.4598 0.044 Uiso 1.00 1 c R
H30 H 0.5940 0.2969 0.4957 0.044 Uiso 1.00 1 c R
H31 H 0.9799 0.2860 0.6096 0.036 Uiso 1.00 1 c R
H32 H 0.9707 0.3420 0.4961 0.036 Uiso 1.00 1 c R
H33 H 1.0120 0.1880 0.5551 0.036 Uiso 1.00 1 c R
H34 H 0.2962 0.2155 0.6227 0.020 Uiso 1.00 1 c R
H35 H 0.0933 0.3862 0.6613 0.023 Uiso 1.00 1 c R
H36 H 0.2563 0.3191 0.8989 0.024 Uiso 1.00 1 c R
H37 H 0.4637 0.1528 0.8578 0.024 Uiso 1.00 1 c R
H38 H 0.0803 0.5588 0.8855 0.047 Uiso 1.00 1 c R
H39 H -0.0150 0.6661 0.8052 0.047 Uiso 1.00 1 c R
H40 H 0.1527 0.5932 0.7706 0.047 Uiso 1.00 1 c R
H41 H -0.0759 0.6179 0.6956 0.044 Uiso 1.00 1 c R
H42 H -0.2029 0.5663 0.7852 0.044 Uiso 1.00 1 c R
H43 H -0.0982 0.4797 0.7198 0.044 Uiso 1.00 1 c R
H44 H -0.1467 0.3734 0.9216 0.045 Uiso 1.00 1 c R
H45 H -0.1201 0.4659 0.9609 0.045 Uiso 1.00 1 c R
H46 H -0.0014 0.3297 0.9630 0.045 Uiso 1.00 1 c R

loop_
_atom_site_aniso_label
_atom_site_aniso_U_11
_atom_site_aniso_U_22
_atom_site_aniso_U_33
_atom_site_aniso_U_12
_atom_site_aniso_U_13
_atom_site_aniso_U_23
Si1 0.0191(4) 0.0211(4) 0.0139(4) -0.0077(3) 0.0006(3) -0.0076(3)
Si2 0.0138(4) 0.0144(4) 0.0171(4) -0.0034(2) -0.0036(3) -0.0074(3)
Si3 0.0107(3) 0.0148(4) 0.0154(4) -0.0030(2) -0.0005(2) -0.0069(3)
Si4 0.0183(4) 0.0148(4) 0.0208(4) -0.0065(3) -0.0028(3) -0.0082(3)
C1 0.0205(15) 0.0356(18) 0.0281(17) -0.0122(13) 0.0068(13) -0.0145(15)
C2 0.040(2) 0.0291(17) 0.0185(15) -0.0112(15) -0.0043(14) -0.0040(13)
C3 0.0201(15) 0.0287(16) 0.0382(18) 0.0012(12) -0.0141(13) -0.0192(14)
C4 0.0309(17) 0.0208(14) 0.0292(17) -0.0103(13) -0.0064(14) -0.0097(13)
C5 0.0255(15) 0.0283(16) 0.0233(15) -0.0052(12) -0.0043(12) -0.0163(13)
C6 0.0107(11) 0.0134(12) 0.0159(12) -0.0022(9) -0.0034(9) -0.0071(10)
C7 0.0128(12) 0.0143(12) 0.0152(12) -0.0016(10) -0.0033(10) -0.0084(10)
C8 0.0149(13) 0.0197(14) 0.0243(15) -0.0059(11) 0.0030(11) -0.0099(12)
C9 0.0193(15) 0.0351(17) 0.0245(16) -0.0063(13) -0.0064(12) -0.0113(13)
C10 0.0335(18) 0.0234(16) 0.042(2) -0.0073(14) -0.0007(15) -0.0209(15)
C11 0.044(2) 0.0299(17) 0.0338(19) -0.0166(16) -0.0181(16) -0.0044(15)
C12 0.0248(16) 0.0288(17) 0.0351(18) -0.0133(13) -0.0016(13) -0.0136(14)
C13 0.0129(12) 0.0120(12) 0.0159(12) -0.0064(10) 0.0008(10) -0.0065(10)
C14 0.0202(14) 0.0162(13) 0.0143(13) -0.0049(11) -0.0029(10) -0.0072(10)
C15 0.0195(14) 0.0165(13) 0.0211(14) 0.0002(11) -0.0096(11) -0.0078(11)
C16 0.0133(12) 0.0164(13) 0.0179(13) -0.0041(10) -0.0011(10) -0.0084(11)
C17 0.0175(13) 0.0223(14) 0.0206(14) -0.0022(11) -0.0047(11) -0.0137(11)
C18 0.0189(14) 0.0196(14) 0.0212(14) 0.0009(11) -0.0097(11) -0.0104(11)
C19 0.0149(13) 0.0163(13) 0.0240(15) -0.0009(10) -0.0035(11) -0.0104(11)
C20 0.0246(16) 0.0273(17) 0.064(2) 0.0058(13) -0.0130(16) -0.0348(18)
C21 0.0257(17) 0.0311(18) 0.052(2) 0.0106(13) -0.0199(16) -0.0276(16)
C22 0.0282(19) 0.040(2) 0.044(2) 0.0023(16) 0.0065(16) -0.0190(18)

loop_
_atom_type_symbol
_atom_type_description
_atom_type_scat_dispersion_real
_atom_type_scat_dispersion_imag
_atom_type_scat_source
C C 0.003 0.002
;
International Tables for Crystallography
(1992, Vol. C, Tables 4.2.6.8 and 6.1.1.4)
;
H H 0.000 0.000
;
International Tables for Crystallography
(1992, Vol. C, Table 6.1.1.4)
;
Si Si 0.082 0.070
;
International Tables for Crystallography
(1992, Vol. C, Tables 4.2.6.8 and 6.1.1.4)
;

loop_
_geom_angle_atom_site_label_1
_geom_angle_atom_site_label_2
_geom_angle_atom_site_label_3
_geom_angle
C(1) Si(1) C(2) 109.73(16)
C(1) Si(1) C(6) 113.22(15)
C(2) Si(1) C(6) 110.35(13)
C(3) Si(2) C(4) 107.66(16)
C(3) Si(2) C(5) 107.95(15)
C(3) Si(2) C(6) 113.07(17)
C(4) Si(2) C(5) 106.69(15)
C(4) Si(2) C(6) 112.09(16)
C(5) Si(2) C(6) 109.10(16)
Si(4) Si(3) C(7) 111.03(8)
Si(4) Si(3) C(8) 107.26(9)
Si(4) Si(3) C(9) 111.71(14)
C(7) Si(3) C(8) 106.01(16)
C(7) Si(3) C(9) 112.94(13)
C(8) Si(3) C(9) 107.49(14)
Si(3) Si(4) C(10) 113.41(10)
Si(3) Si(4) C(11) 108.84(15)
Si(3) Si(4) C(12) 107.94(10)
C(10) Si(4) C(11) 109.83(17)
C(10) Si(4) C(12) 107.8(2)
C(11) Si(4) C(12) 108.96(17)
Si(1) C(6) Si(2) 114.77(15)
Si(1) C(6) C(7) 117.0(2)
Si(2) C(6) C(7) 111.4(2)
Si(3) C(7) C(6) 111.45(17)
Si(3) C(7) C(13) 113.7(2)
C(6) C(7) C(13) 115.9(2)
C(7) C(13) C(14) 121.4(3)
C(7) C(13) C(18) 122.2(2)
C(14) C(13) C(18) 116.4(2)
C(13) C(14) C(15) 122.3(3)
C(14) C(15) C(16) 121.5(2)
C(15) C(16) C(17) 116.6(2)
C(15) C(16) C(19) 123.3(2)
C(17) C(16) C(19) 120.1(3)
C(16) C(17) C(18) 122.1(3)
C(13) C(18) C(17) 120.9(3)
C(16) C(19) C(20) 109.9(2)
C(16) C(19) C(21) 112.3(3)
C(16) C(19) C(22) 108.7(2)
C(20) C(19) C(21) 108.2(2)
C(20) C(19) C(22) 109.3(3)
C(21) C(19) C(22) 108.3(2)
C(1) Si(1) H(1) 110.5(11)
C(2) Si(1) H(1) 104.7(10)
C(6) Si(1) H(1) 108.0(11)
Si(1) C(1) H(2) 109.7
Si(1) C(1) H(3) 109.2
Si(1) C(1) H(4) 109.6(3)
H(2) C(1) H(3) 109.5
H(2) C(1) H(4) 109.5
H(3) C(1) H(4) 109.5
Si(1) C(2) H(5) 109.3
Si(1) C(2) H(6) 109.4
Si(1) C(2) H(7) 109.7(3)
H(5) C(2) H(6) 109.5
H(5) C(2) H(7) 109.5
H(6) C(2) H(7) 109.5
Si(2) C(3) H(8) 109.4
Si(2) C(3) H(9) 109.4
Si(2) C(3) H(10) 109.6(3)
H(8) C(3) H(9) 109.5
H(8) C(3) H(10) 109.5
H(9) C(3) H(10) 109.5
Si(2) C(4) H(11) 109.4
Si(2) C(4) H(12) 109.8
Si(2) C(4) H(13) 109.3(2)
H(11) C(4) H(12) 109.5
H(11) C(4) H(13) 109.5
H(12) C(4) H(13) 109.5
Si(2) C(5) H(14) 109.5
Si(2) C(5) H(15) 109.4
Si(2) C(5) H(16) 109.5(2)
H(14) C(5) H(15) 109.5
H(14) C(5) H(16) 109.5
H(15) C(5) H(16) 109.5
Si(1) C(6) H(17) 104.0(2)
Si(2) C(6) H(17) 104.0(3)
C(7) C(6) H(17) 103.8(2)
Si(3) C(7) H(18) 105.0(2)
C(6) C(7) H(18) 104.9(3)
C(13) C(7) H(18) 104.5(2)
Si(3) C(8) H(19) 109.6
Si(3) C(8) H(20) 109.2
Si(3) C(8) H(21) 109.6(3)
H(19) C(8) H(20) 109.5
H(19) C(8) H(21) 109.5
H(20) C(8) H(21) 109.5
Si(3) C(9) H(22) 109.2
Si(3) C(9) H(23) 109.7
Si(3) C(9) H(24) 109.6(3)
H(22) C(9) H(23) 109.5
H(22) C(9) H(24) 109.5
H(23) C(9) H(24) 109.5
Si(4) C(10) H(25) 109.3
Si(4) C(10) H(26) 109.7
Si(4) C(10) H(27) 109.4(3)
H(25) C(10) H(26) 109.5
H(25) C(10) H(27) 109.5
H(26) C(10) H(27) 109.5
Si(4) C(11) H(28) 109.4
Si(4) C(11) H(29) 109.1
Si(4) C(11) H(30) 109.9(3)
H(28) C(11) H(29) 109.5
H(28) C(11) H(30) 109.5
H(29) C(11) H(30) 109.5
Si(4) C(12) H(31) 109.5
Si(4) C(12) H(32) 109.4
Si(4) C(12) H(33) 109.5(4)
H(31) C(12) H(32) 109.5
H(31) C(12) H(33) 109.5
H(32) C(12) H(33) 109.5
C(13) C(14) H(34) 118.7(3)
C(15) C(14) H(34) 118.9(3)
C(14) C(15) H(35) 119.7(4)
C(16) C(15) H(35) 118.9(3)
C(16) C(17) H(36) 118.9(3)
C(18) C(17) H(36) 119.0(3)
C(13) C(18) H(37) 119.4(3)
C(17) C(18) H(37) 119.7(4)
C(19) C(20) H(38) 109.3
C(19) C(20) H(39) 109.7
C(19) C(20) H(40) 109.4(5)
H(38) C(20) H(39) 109.5
H(38) C(20) H(40) 109.5
H(39) C(20) H(40) 109.5
C(19) C(21) H(41) 108.6
C(19) C(21) H(42) 109.9
C(19) C(21) H(43) 109.9(3)
H(41) C(21) H(42) 109.5
H(41) C(21) H(43) 109.5
H(42) C(21) H(43) 109.5
C(19) C(22) H(44) 109.1
C(19) C(22) H(45) 109.5
C(19) C(22) H(46) 109.8
H(44) C(22) H(45) 109.5
H(44) C(22) H(46) 109.5
H(45) C(22) H(46) 109.5

loop_
_geom_bond_atom_site_label_1
_geom_bond_atom_site_label_2
_geom_bond_distance
Si(1) C(1) 1.877(3)
Si(1) C(2) 1.870(3)
Si(1) C(6) 1.892(2)
Si(2) C(3) 1.873(3)
Si(2) C(4) 1.866(3)
Si(2) C(5) 1.886(3)
Si(2) C(6) 1.896(4)
Si(3) Si(4) 2.3450(10)
Si(3) C(7) 1.910(3)
Si(3) C(8) 1.881(3)
Si(3) C(9) 1.872(4)
Si(4) C(10) 1.872(4)
Si(4) C(11) 1.871(4)
Si(4) C(12) 1.868(3)
C(6) C(7) 1.583(3)
C(7) C(13) 1.522(3)
C(13) C(14) 1.385(4)
C(13) C(18) 1.412(5)
C(14) C(15) 1.391(3)
C(15) C(16) 1.392(5)
C(16) C(17) 1.395(4)
C(16) C(19) 1.536(3)
C(17) C(18) 1.392(3)
C(19) C(20) 1.531(6)
C(19) C(21) 1.534(5)
C(19) C(22) 1.528(4)
Si(1) H(1) 1.41(4)
C(1) H(2) 0.950
C(1) H(3) 0.950
C(1) H(4) 0.950(4)
C(2) H(5) 0.950
C(2) H(6) 0.950
C(2) H(7) 0.950(6)
C(3) H(8) 0.950
C(3) H(9) 0.950
C(3) H(10) 0.950(4)
C(4) H(11) 0.950
C(4) H(12) 0.950
C(4) H(13) 0.950(6)
C(5) H(14) 0.950
C(5) H(15) 0.950
C(5) H(16) 0.950(3)
C(6) H(17) 0.950(3)
C(7) H(18) 0.950(4)
C(8) H(19) 0.950
C(8) H(20) 0.950
C(8) H(21) 0.950(4)
C(9) H(22) 0.950
C(9) H(23) 0.950
C(9) H(24) 0.950(6)
C(10) H(25) 0.950
C(10) H(26) 0.950
C(10) H(27) 0.950(5)
C(11) H(28) 0.950
C(11) H(29) 0.950
C(11) H(30) 0.950(7)
C(12) H(31) 0.950
C(12) H(32) 0.950
C(12) H(33) 0.950(5)
C(14) H(34) 0.950(5)
C(15) H(35) 0.950(4)
C(17) H(36) 0.950(5)
C(18) H(37) 0.950(4)
C(20) H(38) 0.950
C(20) H(39) 0.950
C(20) H(40) 0.950(4)
C(21) H(41) 0.950
C(21) H(42) 0.950
C(21) H(43) 0.950(7)
C(22) H(44) 0.950
C(22) H(45) 0.950
C(22) H(46) 0.950

loop_
_geom_contact_atom_site_label_1
_geom_contact_atom_site_label_2
_geom_contact_distance
_geom_contact_site_symmetry_2
C(1) H(3) 3.454 2_557
C(1) H(4) 3.404(4) 2_557
C(1) H(24) 3.346(6) 2_657
C(1) H(44) 3.341 2_557
C(2) H(11) 3.402 2_647
C(2) H(12) 3.383 2_647
C(2) H(27) 3.555(5) 2_657
C(2) H(36) 3.367(6) 2_657
C(2) H(44) 3.252 2_557
C(3) H(16) 3.380(4) 2_656
C(3) H(21) 3.503(5) 1_455
C(3) H(22) 3.395 1_455
C(3) H(33) 3.278(4) 1_455
C(4) H(5) 3.399 2_647
C(4) H(25) 3.573 1_545
C(4) H(38) 3.584 1_545
C(4) H(40) 3.195(6) 1_545
C(4) H(42) 3.299 1_645
C(5) H(16) 3.043(4) 2_656
C(5) H(26) 3.585 1_545
C(5) H(30) 3.428(7) 2_656
C(5) H(34) 3.258(5) 2_656
C(5) H(41) 3.599 1_645
C(5) H(42) 3.587 1_645
C(8) H(21) 3.019(4) 2_756
C(8) H(33) 3.370(6) 2_756
C(8) H(39) 3.262 1_645
C(8) H(41) 3.321 1_645
C(9) H(1) 3.60(3) 2_657
C(9) H(10) 3.490(4) 1_655
C(10) H(5) 3.574 2_657
C(10) H(12) 3.112 1_565
C(10) H(14) 3.476 1_565
C(10) H(29) 3.282 2_666
C(10) H(43) 3.372(7) 1_655
C(11) H(14) 3.533 2_656
C(11) H(25) 3.069 2_666
C(11) H(29) 3.280 2_666
C(11) H(40) 3.440(5) 2_666
C(12) H(9) 3.443 1_655
C(12) H(34) 3.513(5) 1_655
C(12) H(35) 3.214(6) 1_655
C(12) H(41) 3.389 2_666
C(14) H(31) 3.268 1_455
C(15) H(29) 3.452 2_666
C(15) H(31) 2.967 1_455
C(17) H(5) 3.325 2_657
C(18) H(1) 3.54(3) 2_657
C(18) H(5) 3.391 2_657
C(20) H(13) 2.944(6) 1_565
C(20) H(20) 3.140 1_465
C(20) H(28) 3.433 2_666
C(20) H(45) 3.278 2_567
C(21) H(12) 3.332 1_465
C(21) H(15) 3.315 1_465
C(21) H(20) 3.335 1_465
C(21) H(26) 3.411 1_455
C(21) H(32) 3.266 2_666
C(22) H(4) 3.358(6) 2_557
C(22) H(7) 3.225(6) 2_557
C(22) H(38) 3.000 2_567
H(1) C(9) 3.60(3) 2_657
H(1) C(18) 3.54(3) 2_657
H(1) H(1) 2.63(6) 2_657
H(1) H(23) 3.211 2_657
H(1) H(24) 3.09(2) 2_657
H(1) H(36) 3.57(2) 2_657
H(1) H(37) 2.72(3) 2_657
H(2) H(3) 3.500 2_557
H(2) H(4) 3.450 2_557
H(2) H(22) 3.161 1_455
H(2) H(44) 3.306 2_557
H(2) H(46) 3.347 2_557
H(3) C(1) 3.454 2_557
H(3) H(2) 3.500 2_557
H(3) H(3) 3.381 2_557
H(3) H(4) 2.945 2_557
H(3) H(24) 3.269 2_657
H(4) C(1) 3.404(4) 2_557
H(4) C(22) 3.358(6) 2_557
H(4) H(2) 3.450 2_557
H(4) H(3) 2.945 2_557
H(4) H(4) 3.276(4) 2_557
H(4) H(24) 2.881(6) 2_657
H(4) H(44) 2.693 2_557
H(4) H(46) 3.162 2_557
H(5) C(4) 3.399 2_647
H(5) C(10) 3.574 2_657
H(5) C(17) 3.325 2_657
H(5) C(18) 3.391 2_657
H(5) H(11) 3.260 2_647
H(5) H(12) 2.948 2_647
H(5) H(13) 3.449 2_647
H(5) H(24) 3.436 2_657
H(5) H(27) 2.708 2_657
H(5) H(36) 2.753 2_657
H(5) H(37) 2.884 2_657
H(5) H(44) 3.482 2_557
H(6) H(7) 3.168 2_647
H(6) H(11) 3.150 2_647
H(6) H(12) 3.548 2_647
H(6) H(36) 3.210 2_657
H(6) H(42) 3.132 1_645
H(6) H(44) 3.470 1_645
H(6) H(45) 2.932 1_645
H(7) C(22) 3.225(6) 2_557
H(7) H(6) 3.168 2_647
H(7) H(7) 3.270(5) 2_647
H(7) H(11) 3.229 2_647
H(7) H(12) 3.133 2_647
H(7) H(42) 3.479 2_557
H(7) H(44) 2.405 2_557
H(7) H(45) 3.281 2_557
H(8) H(15) 3.452 2_656
H(8) H(16) 2.991 2_656
H(8) H(19) 2.962 2_656
H(8) H(20) 3.566 1_455
H(8) H(21) 2.959 1_455
H(8) H(28) 3.254 2_656
H(8) H(30) 3.405 2_656
H(8) H(33) 2.988 1_455
H(9) C(12) 3.443 1_455
H(9) H(16) 3.149 2_656
H(9) H(22) 3.513 1_455
H(9) H(31) 3.124 1_455
H(9) H(33) 2.876 1_455
H(10) C(9) 3.490(4) 1_455
H(10) H(20) 3.377 1_455
H(10) H(21) 3.290(5) 1_455
H(10) H(22) 2.578 1_455
H(10) H(33) 3.467(4) 1_455
H(10) H(39) 3.416 1_545
H(10) H(40) 3.410(6) 1_545
H(11) C(2) 3.402 2_647
H(11) H(5) 3.260 2_647
H(11) H(6) 3.150 2_647
H(11) H(7) 3.229 2_647
H(11) H(38) 3.464 1_545
H(11) H(40) 3.498 1_545
H(11) H(42) 3.544 1_645
H(11) H(44) 3.242 2_557
H(11) H(45) 3.236 2_557
H(12) C(2) 3.383 2_647
H(12) C(10) 3.112 1_545
H(12) C(21) 3.332 1_645
H(12) H(5) 2.948 2_647
H(12) H(6) 3.548 2_647
H(12) H(7) 3.133 2_647
H(12) H(25) 3.080 1_545
H(12) H(26) 2.855 1_545
H(12) H(27) 2.878 1_545
H(12) H(42) 2.546 1_645
H(12) H(43) 3.353 1_645
H(13) C(20) 2.944(6) 1_545
H(13) H(5) 3.449 2_647
H(13) H(25) 3.192 1_545
H(13) H(27) 3.559(4) 1_545
H(13) H(28) 3.375 2_656
H(13) H(38) 2.851 1_545
H(13) H(39) 3.382 1_545
H(13) H(40) 2.261(6) 1_545
H(14) C(10) 3.476 1_545
H(14) C(11) 3.533 2_656
H(14) H(16) 3.593 2_656
H(14) H(18) 3.491 2_656
H(14) H(25) 3.342 1_545
H(14) H(26) 2.771 1_545
H(14) H(30) 2.710 2_656
H(14) H(34) 2.820 2_656
H(14) H(42) 3.593 1_645
H(15) C(21) 3.315 1_645
H(15) H(8) 3.452 2_656
H(15) H(16) 3.511 2_656
H(15) H(32) 3.339 2_756
H(15) H(33) 3.117 2_756
H(15) H(34) 3.464 2_656
H(15) H(41) 2.814 1_645
H(15) H(42) 3.086 1_645
H(15) H(43) 3.559 1_645
H(16) C(3) 3.380(4) 2_656
H(16) C(5) 3.043(4) 2_656
H(16) H(8) 2.991 2_656
H(16) H(9) 3.149 2_656
H(16) H(14) 3.593 2_656
H(16) H(15) 3.511 2_656
H(16) H(16) 2.127(4) 2_656
H(16) H(18) 2.968(5) 2_656
H(16) H(30) 3.416(7) 2_656
H(16) H(34) 2.996(5) 2_656
H(17) H(39) 3.450 1_645
H(17) H(41) 3.490 1_645
H(17) H(42) 3.035 1_645
H(18) H(14) 3.491 2_656
H(18) H(16) 2.968(5) 2_656
H(19) H(8) 2.962 2_656
H(19) H(21) 2.872 2_756
H(19) H(33) 2.810 2_756
H(19) H(41) 3.248 1_645
H(20) C(20) 3.140 1_645
H(20) C(21) 3.335 1_645
H(20) H(8) 3.566 1_655
H(20) H(10) 3.377 1_655
H(20) H(21) 3.554 2_756
H(20) H(28) 3.474 2_756
H(20) H(33) 3.475 2_756
H(20) H(39) 2.323 1_645
H(20) H(40) 3.228 1_645
H(20) H(41) 2.573 1_645
H(20) H(42) 3.399 1_645
H(21) C(3) 3.503(5) 1_655
H(21) C(8) 3.019(4) 2_756
H(21) H(8) 2.959 1_655
H(21) H(10) 3.290(5) 1_655
H(21) H(19) 2.872 2_756
H(21) H(20) 3.554 2_756
H(21) H(21) 2.345(4) 2_756
H(21) H(33) 3.313(6) 2_756
H(22) C(3) 3.395 1_655
H(22) H(2) 3.161 1_655
H(22) H(9) 3.513 1_655
H(22) H(10) 2.578 1_655
H(22) H(39) 3.142 1_645
H(23) H(1) 3.211 2_657
H(23) H(36) 3.391 2_657
H(23) H(39) 3.477 1_645
H(24) C(1) 3.346(6) 2_657
H(24) H(1) 3.09(2) 2_657
H(24) H(3) 3.269 2_657
H(24) H(4) 2.881(6) 2_657
H(24) H(5) 3.436 2_657
H(25) C(4) 3.573 1_565
H(25) C(11) 3.069 2_666
H(25) H(12) 3.080 1_565
H(25) H(13) 3.192 1_565
H(25) H(14) 3.342 1_565
H(25) H(28) 3.321 2_666
H(25) H(29) 2.432 2_666
H(25) H(30) 3.021 2_666
H(26) C(5) 3.585 1_565
H(26) C(21) 3.411 1_655
H(26) H(12) 2.855 1_565
H(26) H(14) 2.771 1_565
H(26) H(29) 3.545 2_666
H(26) H(30) 3.564 2_666
H(26) H(42) 3.365 1_655
H(26) H(43) 2.709 1_655
H(27) C(2) 3.555(5) 2_657
H(27) H(5) 2.708 2_657
H(27) H(12) 2.878 1_565
H(27) H(13) 3.559(4) 1_565
H(27) H(43) 3.220(7) 1_655
H(28) C(20) 3.433 2_666
H(28) H(8) 3.254 2_656
H(28) H(13) 3.375 2_656
H(28) H(20) 3.474 2_756
H(28) H(25) 3.321 2_666
H(28) H(39) 3.551 2_666
H(28) H(40) 2.647 2_666
H(28) H(41) 3.256 2_666
H(29) C(10) 3.282 2_666
H(29) C(11) 3.280 2_666
H(29) C(15) 3.452 2_666
H(29) H(25) 2.432 2_666
H(29) H(26) 3.545 2_666
H(29) H(29) 2.616 2_666
H(29) H(30) 3.253 2_666
H(29) H(35) 3.529 2_666
H(29) H(40) 3.460 2_666
H(30) C(5) 3.428(7) 2_656
H(30) H(8) 3.405 2_656
H(30) H(14) 2.710 2_656
H(30) H(16) 3.416(7) 2_656
H(30) H(25) 3.021 2_666
H(30) H(26) 3.564 2_666
H(30) H(29) 3.253 2_666
H(31) C(14) 3.268 1_655
H(31) C(15) 2.967 1_655
H(31) H(9) 3.124 1_655
H(31) H(34) 2.918 1_655
H(31) H(35) 2.336 1_655
H(31) H(43) 3.062 1_655
H(32) C(21) 3.266 2_666
H(32) H(15) 3.339 2_756
H(32) H(35) 3.367 1_655
H(32) H(35) 2.960 2_666
H(32) H(41) 2.591 2_666
H(32) H(43) 3.095 2_666
H(33) C(3) 3.278(4) 1_655
H(33) C(8) 3.370(6) 2_756
H(33) H(8) 2.988 1_655
H(33) H(9) 2.876 1_655
H(33) H(10) 3.467(4) 1_655
H(33) H(15) 3.117 2_756
H(33) H(19) 2.810 2_756
H(33) H(20) 3.475 2_756
H(33) H(21) 3.313(6) 2_756
H(33) H(34) 3.399(6) 1_655
H(33) H(41) 3.401 2_666
H(34) C(5) 3.258(5) 2_656
H(34) C(12) 3.513(5) 1_455
H(34) H(14) 2.820 2_656
H(34) H(15) 3.464 2_656
H(34) H(16) 2.996(5) 2_656
H(34) H(31) 2.918 1_455
H(34) H(33) 3.399(6) 1_455
H(35) C(12) 3.214(6) 1_455
H(35) H(29) 3.529 2_666
H(35) H(31) 2.336 1_455
H(35) H(32) 3.367 1_455
H(35) H(32) 2.960 2_666
H(36) C(2) 3.367(6) 2_657
H(36) H(1) 3.57(3) 2_657
H(36) H(5) 2.753 2_657
H(36) H(6) 3.210 2_657
H(36) H(23) 3.391 2_657
H(36) H(45) 3.535 2_567
H(37) H(1) 2.72(3) 2_657
H(37) H(5) 2.884 2_657
H(38) C(4) 3.584 1_565
H(38) C(22) 3.000 2_567
H(38) H(11) 3.464 1_565
H(38) H(13) 2.851 1_565
H(38) H(38) 3.151 2_567
H(38) H(45) 2.336 2_567
H(38) H(46) 2.833 2_567
H(39) C(8) 3.262 1_465
H(39) H(10) 3.416 1_565
H(39) H(13) 3.382 1_565
H(39) H(17) 3.450 1_465
H(39) H(20) 2.323 1_465
H(39) H(22) 3.142 1_465
H(39) H(23) 3.477 1_465
H(39) H(28) 3.551 2_666
H(39) H(46) 3.548 2_567
H(40) C(4) 3.195(6) 1_565
H(40) C(11) 3.440(5) 2_666
H(40) H(10) 3.410(6) 1_565
H(40) H(11) 3.498 1_565
H(40) H(13) 2.261(6) 1_565
H(40) H(20) 3.228 1_465
H(40) H(28) 2.647 2_666
H(40) H(29) 3.460 2_666
H(41) C(5) 3.599 1_465
H(41) C(8) 3.321 1_465
H(41) C(12) 3.389 2_666
H(41) H(15) 2.814 1_465
H(41) H(17) 3.490 1_465
H(41) H(19) 3.248 1_465
H(41) H(20) 2.573 1_465
H(41) H(28) 3.256 2_666
H(41) H(32) 2.591 2_666
H(41) H(33) 3.401 2_666
H(42) C(4) 3.299 1_465
H(42) C(5) 3.587 1_465
H(42) H(6) 3.132 1_465
H(42) H(7) 3.479 2_557
H(42) H(11) 3.544 1_465
H(42) H(12) 2.546 1_465
H(42) H(14) 3.593 1_465
H(42) H(15) 3.086 1_465
H(42) H(17) 3.035 1_465
H(42) H(20) 3.399 1_465
H(42) H(26) 3.365 1_455
H(43) C(10) 3.372(7) 1_455
H(43) H(12) 3.353 1_465
H(43) H(15) 3.559 1_465
H(43) H(26) 2.709 1_455
H(43) H(27) 3.220(7) 1_455
H(43) H(31) 3.062 1_455
H(43) H(32) 3.095 2_666
H(44) C(1) 3.341 2_557
H(44) C(2) 3.252 2_557
H(44) H(2) 3.306 2_557
H(44) H(4) 2.693 2_557
H(44) H(5) 3.482 2_557
H(44) H(6) 3.470 1_465
H(44) H(7) 2.405 2_557
H(44) H(11) 3.242 2_557
H(45) C(20) 3.278 2_567
H(45) H(6) 2.932 1_465
H(45) H(7) 3.281 2_557
H(45) H(11) 3.236 2_557
H(45) H(36) 3.535 2_567
H(45) H(38) 2.336 2_567
H(45) H(45) 3.381 2_567
H(46) H(2) 3.347 2_557
H(46) H(4) 3.162 2_557
H(46) H(38) 2.833 2_567
H(46) H(39) 3.548 2_567
